data_2019974
loop_
_publ_author_name
'Bussey, Katherine A.'
'Cavalier, Annie R.'
'Connell, Jennifer R.'
'Mraz, Margaret E.'
'Oshin, Kayode D.'
'Pintauer, Tomislav'
'Oliver, Allen G.'

_publ_section_title
;
 Structural studies of (prop-2-en-1-yl)bis[(pyridin-2-yl)methylidene]amine
 hetero-scorpionate copper complexes
;
_journal_coeditor_code SK3587
_journal_issue 7
_journal_name_full 'Acta Crystallographica Section C'
_journal_page_first
;
;
_journal_paper_doi 10.1107/S2053229615010335
_journal_volume 71
_journal_year 2015
_chemical_formula_iupac '[Cu Cl2 (C15 H17 N3)], C H2 Cl2'
_chemical_formula_moiety 'C15 H17 Cl2 Cu N3, C H2 Cl2'
_chemical_formula_sum 'C16 H19 Cl4 Cu N3'
_chemical_formula_weight 458.68
_chemical_name_systematic
;Dichlorido{(prop-2-en-1-yl)bis[pyridin-2-yl)methylidene]amine-\k^3^<i>N</i>,<i>N</i>',<i>N</i>''}copper(II)
dichloromethane monosolvate
;
_space_group_crystal_system monoclinic
_space_group_IT_number 14
_space_group_name_Hall '-P 2yn'
_space_group_name_H-M_alt 'P 1 21/n 1'
_symmetry_space_group_name_Hall '-P 2yn'
_symmetry_space_group_name_H-M 'P 1 21/n 1'
_atom_sites_solution_hydrogens geom
_atom_sites_solution_primary direct
_atom_sites_solution_secondary difmap
_audit_creation_method SHELXL-2014/7
_cell_angle_alpha 90
_cell_angle_beta 100.7490(10)
_cell_angle_gamma 90
_cell_formula_units_Z 4
_cell_length_a 8.3756(3)
_cell_length_b 11.0380(4)
_cell_length_c 21.6954(9)
_cell_measurement_reflns_used 9541
_cell_measurement_temperature 150(2)
_cell_measurement_theta_max 31.773
_cell_measurement_theta_min 2.474
_cell_volume 1970.54(13)
_computing_cell_refinement
;
SAINT (Bruker, 2008)
;
_computing_data_collection
;
APEX2 (Bruker, 2008)
;
_computing_data_reduction
;
SAINT (Bruker, 2008)
;
_computing_molecular_graphics
;
OLEX2 (Dolomanov <i>et al.</i>, 2009)
;
_computing_publication_material
;
publCIF (Westrip, 2010)
;
_computing_structure_refinement
;
SHELXL2014 (Sheldrick, 2015)
;
_computing_structure_solution
;
SHELXS97 (Sheldrick, 2008)
;
_diffrn_ambient_temperature 150(2)
_diffrn_detector_area_resol_mean 8.33
_diffrn_measured_fraction_theta_full 1.000
_diffrn_measured_fraction_theta_max 0.950
_diffrn_measurement_device_type 'Bruker SMART APEXII'
_diffrn_measurement_method '\f and \w scans'
_diffrn_radiation_monochromator graphite
_diffrn_radiation_source 'fine-focus sealed tube'
_diffrn_radiation_type MoK\a
_diffrn_radiation_wavelength 0.71073
_diffrn_reflns_av_R_equivalents 0.0233
_diffrn_reflns_limit_h_max 12
_diffrn_reflns_limit_h_min -12
_diffrn_reflns_limit_k_max 16
_diffrn_reflns_limit_k_min -16
_diffrn_reflns_limit_l_max 32
_diffrn_reflns_limit_l_min -32
_diffrn_reflns_number 24724
_diffrn_reflns_theta_full 25.242
_diffrn_reflns_theta_max 32.646
_diffrn_reflns_theta_min 1.911
_exptl_absorpt_coefficient_mu 1.654
_exptl_absorpt_correction_T_max 0.906
_exptl_absorpt_correction_T_min 0.870
_exptl_absorpt_correction_type multi-scan
_exptl_absorpt_process_details
;
(SADABS; Krause <i>et al.</i>, 2015)
;
_exptl_crystal_colour blue
_exptl_crystal_density_diffrn 1.546
_exptl_crystal_description rhomboid
_exptl_crystal_F_000 932
_exptl_crystal_size_max 0.310
_exptl_crystal_size_mid 0.070
_exptl_crystal_size_min 0.060
_refine_diff_density_max 1.328
_refine_diff_density_min -1.013
_refine_ls_extinction_method none
_refine_ls_goodness_of_fit_ref 1.033
_refine_ls_hydrogen_treatment constr
_refine_ls_matrix_type full
_refine_ls_number_parameters 217
_refine_ls_number_reflns 6852
_refine_ls_number_restraints 0
_refine_ls_restrained_S_all 1.033
_refine_ls_R_factor_all 0.0432
_refine_ls_R_factor_gt 0.0347
_refine_ls_shift/su_max 0.001
_refine_ls_shift/su_mean 0.000
_refine_ls_structure_factor_coef Fsqd
_refine_ls_weighting_details 'w=1/[\s^2^(Fo^2^)+(0.0331P)^2^+1.6661P] where P=(Fo^2^+2Fc^2^)/3'
_refine_ls_weighting_scheme calc
_refine_ls_wR_factor_gt 0.0814
_refine_ls_wR_factor_ref 0.0855
_reflns_number_gt 5778
_reflns_number_total 6852
_reflns_threshold_expression I>2\s(I)
_cod_data_source_file sk3587sup1.cif
_cod_data_source_block 3
_cod_database_code 2019974
_shelx_space_group_comment
;
The symmetry employed for this shelxl refinement is uniquely defined
by the following loop, which should always be used as a source of
symmetry information in preference to the above space-group names.
They are only intended as comments.
;
_shelx_estimated_absorpt_t_min 0.628
_shelx_estimated_absorpt_t_max 0.907

loop_
_space_group_symop_operation_xyz
'x, y, z'
'-x+1/2, y+1/2, -z+1/2'
'-x, -y, -z'
'x-1/2, -y-1/2, z-1/2'

loop_
_atom_site_type_symbol
_atom_site_label
_atom_site_fract_x
_atom_site_fract_y
_atom_site_fract_z
_atom_site_U_iso_or_equiv
_atom_site_adp_type
_atom_site_calc_flag
_atom_site_occupancy
Cu Cu1 0.34016(2) 0.33733(2) 0.15325(2) 0.02093(5) Uani d 1
Cl Cl1 0.27627(6) 0.51397(4) 0.10199(2) 0.03532(10) Uani d 1
Cl Cl2 0.50436(5) 0.40163(3) 0.26031(2) 0.02295(8) Uani d 1
N N1 0.13632(16) 0.31992(12) 0.18776(7) 0.0229(3) Uani d 1
N N2 0.35799(16) 0.15602(12) 0.17680(6) 0.0193(2) Uani d 1
N N3 0.53041(17) 0.29320(13) 0.11324(6) 0.0226(3) Uani d 1
C C1 0.00884(19) 0.39636(15) 0.17976(8) 0.0249(3) Uani d 1
H H1 0.0042 0.4603 0.1501 0.030 Uiso calc 1
C C2 -0.1150(2) 0.38486(16) 0.21316(9) 0.0273(3) Uani d 1
H H2 -0.2041 0.4396 0.2065 0.033 Uiso calc 1
C C3 -0.1075(2) 0.29200(16) 0.25673(9) 0.0278(3) Uani d 1
H H3 -0.1891 0.2846 0.2816 0.033 Uiso calc 1
C C4 0.0202(2) 0.21010(16) 0.26365(8) 0.0250(3) Uani d 1
H H4 0.0254 0.1442 0.2921 0.030 Uiso calc 1
C C5 0.14009(19) 0.22653(14) 0.22813(8) 0.0217(3) Uani d 1
C C6 0.28549(19) 0.14372(14) 0.23395(7) 0.0214(3) Uani d 1
H H6A 0.3667 0.1657 0.2716 0.026 Uiso calc 1
H H6B 0.2517 0.0588 0.2386 0.026 Uiso calc 1
C C7 0.53397(18) 0.12954(14) 0.18688(7) 0.0208(3) Uani d 1
H H7A 0.5518 0.0409 0.1862 0.025 Uiso calc 1
H H7B 0.5883 0.1611 0.2282 0.025 Uiso calc 1
C C8 0.60363(19) 0.18920(14) 0.13543(7) 0.0208(3) Uani d 1
C C9 0.7351(2) 0.14239(16) 0.11285(8) 0.0266(3) Uani d 1
H H9 0.7844 0.0685 0.1288 0.032 Uiso calc 1
C C10 0.7932(2) 0.20586(19) 0.06633(9) 0.0318(4) Uani d 1
H H10 0.8834 0.1759 0.0501 0.038 Uiso calc 1
C C11 0.7187(2) 0.31286(19) 0.04380(9) 0.0333(4) Uani d 1
H H11 0.7573 0.3576 0.0121 0.040 Uiso calc 1
C C12 0.5870(2) 0.35377(17) 0.06808(8) 0.0282(3) Uani d 1
H H12 0.5350 0.4269 0.0523 0.034 Uiso calc 1
C C13 0.2659(2) 0.08322(16) 0.12335(8) 0.0258(3) Uani d 1
H H13A 0.1485 0.1005 0.1196 0.031 Uiso calc 1
H H13B 0.2988 0.1101 0.0840 0.031 Uiso calc 1
C C14 0.2916(2) -0.05088(16) 0.12997(9) 0.0301(4) Uani d 1
H H14 0.2551 -0.0912 0.1635 0.036 Uiso calc 1
C C15 0.3623(3) -0.1158(2) 0.09167(11) 0.0415(5) Uani d 1
H H15A 0.3999 -0.0777 0.0578 0.050 Uiso calc 1
H H15B 0.3756 -0.2007 0.0979 0.050 Uiso calc 1
C C16 0.9240(3) 0.7454(2) 0.09385(11) 0.0477(6) Uani d 1
H H16A 0.9714 0.7801 0.1353 0.057 Uiso calc 1
H H16B 1.0071 0.6926 0.0807 0.057 Uiso calc 1
Cl Cl3 0.75172(11) 0.65644(7) 0.10123(4) 0.0697(2) Uani d 1
Cl Cl4 0.87639(10) 0.86418(8) 0.03914(3) 0.06430(19) Uani d 1

loop_
_atom_site_aniso_label
_atom_site_aniso_U_11
_atom_site_aniso_U_22
_atom_site_aniso_U_33
_atom_site_aniso_U_12
_atom_site_aniso_U_13
_atom_site_aniso_U_23
Cu1 0.02180(9) 0.01790(9) 0.02352(10) 0.00296(7) 0.00535(7) 0.00421(7)
Cl1 0.0427(2) 0.0279(2) 0.0370(2) 0.01079(18) 0.01161(19) 0.01457(17)
Cl2 0.02182(16) 0.02201(17) 0.02533(17) 0.00270(13) 0.00520(13) -0.00099(13)
N1 0.0195(6) 0.0201(6) 0.0284(7) 0.0008(5) 0.0030(5) 0.0001(5)
N2 0.0189(5) 0.0184(6) 0.0205(6) 0.0009(5) 0.0032(4) 0.0009(4)
N3 0.0247(6) 0.0220(6) 0.0214(6) 0.0007(5) 0.0051(5) 0.0021(5)
C1 0.0216(7) 0.0213(7) 0.0302(8) 0.0029(6) 0.0002(6) -0.0019(6)
C2 0.0193(7) 0.0255(8) 0.0357(9) 0.0022(6) 0.0013(6) -0.0085(7)
C3 0.0215(7) 0.0281(8) 0.0346(9) -0.0041(6) 0.0076(6) -0.0096(7)
C4 0.0228(7) 0.0235(7) 0.0297(8) -0.0038(6) 0.0079(6) -0.0037(6)
C5 0.0193(6) 0.0193(7) 0.0264(7) -0.0006(5) 0.0038(5) -0.0016(6)
C6 0.0211(7) 0.0197(7) 0.0241(7) 0.0011(5) 0.0059(5) 0.0032(5)
C7 0.0198(6) 0.0197(6) 0.0228(7) 0.0018(5) 0.0039(5) 0.0015(5)
C8 0.0212(7) 0.0214(7) 0.0196(6) 0.0001(5) 0.0037(5) -0.0007(5)
C9 0.0263(8) 0.0284(8) 0.0259(8) 0.0032(6) 0.0072(6) -0.0024(6)
C10 0.0308(8) 0.0404(10) 0.0270(8) 0.0016(8) 0.0125(7) -0.0034(7)
C11 0.0372(9) 0.0408(10) 0.0243(8) -0.0019(8) 0.0124(7) 0.0037(7)
C12 0.0326(8) 0.0285(8) 0.0243(8) 0.0002(7) 0.0074(6) 0.0056(6)
C13 0.0244(7) 0.0257(8) 0.0251(7) -0.0005(6) -0.0011(6) -0.0024(6)
C14 0.0346(9) 0.0240(8) 0.0305(8) -0.0040(7) 0.0030(7) -0.0035(6)
C15 0.0517(12) 0.0328(10) 0.0382(10) 0.0028(9) 0.0036(9) -0.0102(8)
C16 0.0525(13) 0.0514(14) 0.0369(11) 0.0166(11) 0.0023(10) 0.0000(10)
Cl3 0.0745(5) 0.0508(4) 0.0827(5) -0.0011(3) 0.0116(4) -0.0083(3)
Cl4 0.0738(4) 0.0800(5) 0.0380(3) 0.0240(4) 0.0074(3) 0.0170(3)

loop_
_atom_type_symbol
_atom_type_description
_atom_type_scat_dispersion_real
_atom_type_scat_dispersion_imag
_atom_type_scat_source
C C 0.0033 0.0016 'International Tables Vol C Tables 4.2.6.8 and 6.1.1.4'
H H 0.0000 0.0000 'International Tables Vol C Tables 4.2.6.8 and 6.1.1.4'
N N 0.0061 0.0033 'International Tables Vol C Tables 4.2.6.8 and 6.1.1.4'
Cl Cl 0.1484 0.1585 'International Tables Vol C Tables 4.2.6.8 and 6.1.1.4'
Cu Cu 0.3201 1.2651 'International Tables Vol C Tables 4.2.6.8 and 6.1.1.4'

loop_
_geom_angle_atom_site_label_1
_geom_angle_atom_site_label_2
_geom_angle_atom_site_label_3
_geom_angle
_geom_angle_publ_flag
N1 Cu1 N3 160.02(6) y
N1 Cu1 N2 80.87(5) y
N3 Cu1 N2 81.11(5) y
N1 Cu1 Cl1 97.30(4) y
N3 Cu1 Cl1 97.50(4) y
N2 Cu1 Cl1 163.41(4) y
N1 Cu1 Cl2 92.21(4) y
N3 Cu1 Cl2 97.09(4) y
N2 Cu1 Cl2 92.42(4) y
Cl1 Cu1 Cl2 104.146(18) y
C1 N1 C5 118.97(15) ?
C1 N1 Cu1 127.17(12) ?
C5 N1 Cu1 113.50(10) ?
C7 N2 C6 114.21(12) ?
C7 N2 C13 111.28(12) ?
C6 N2 C13 111.42(12) ?
C7 N2 Cu1 104.62(9) ?
C6 N2 Cu1 105.86(9) ?
C13 N2 Cu1 108.96(10) ?
C12 N3 C8 119.05(15) ?
C12 N3 Cu1 127.58(12) ?
C8 N3 Cu1 113.36(11) ?
N1 C1 C2 122.10(16) ?
N1 C1 H1 118.9 ?
C2 C1 H1 118.9 ?
C1 C2 C3 118.89(16) ?
C1 C2 H2 120.6 ?
C3 C2 H2 120.6 ?
C4 C3 C2 119.44(16) ?
C4 C3 H3 120.3 ?
C2 C3 H3 120.3 ?
C3 C4 C5 118.56(16) ?
C3 C4 H4 120.7 ?
C5 C4 H4 120.7 ?
N1 C5 C4 121.93(15) ?
N1 C5 C6 115.97(14) ?
C4 C5 C6 122.07(15) ?
N2 C6 C5 108.91(12) ?
N2 C6 H6A 109.9 ?
C5 C6 H6A 109.9 ?
N2 C6 H6B 109.9 ?
C5 C6 H6B 109.9 ?
H6A C6 H6B 108.3 ?
N2 C7 C8 108.52(12) ?
N2 C7 H7A 110.0 ?
C8 C7 H7A 110.0 ?
N2 C7 H7B 110.0 ?
C8 C7 H7B 110.0 ?
H7A C7 H7B 108.4 ?
N3 C8 C9 122.01(15) ?
N3 C8 C7 115.11(13) ?
C9 C8 C7 122.88(15) ?
C8 C9 C10 118.54(17) ?
C8 C9 H9 120.7 ?
C10 C9 H9 120.7 ?
C11 C10 C9 119.48(17) ?
C11 C10 H10 120.3 ?
C9 C10 H10 120.3 ?
C10 C11 C12 118.92(17) ?
C10 C11 H11 120.5 ?
C12 C11 H11 120.5 ?
N3 C12 C11 122.00(17) ?
N3 C12 H12 119.0 ?
C11 C12 H12 119.0 ?
C14 C13 N2 114.27(14) ?
C14 C13 H13A 108.7 ?
N2 C13 H13A 108.7 ?
C14 C13 H13B 108.7 ?
N2 C13 H13B 108.7 ?
H13A C13 H13B 107.6 ?
C15 C14 C13 123.34(19) ?
C15 C14 H14 118.3 ?
C13 C14 H14 118.3 ?
C14 C15 H15A 120.0 ?
C14 C15 H15B 120.0 ?
H15A C15 H15B 120.0 ?
Cl4 C16 Cl3 112.71(13) ?
Cl4 C16 H16A 109.1 ?
Cl3 C16 H16A 109.1 ?
Cl4 C16 H16B 109.1 ?
Cl3 C16 H16B 109.1 ?
H16A C16 H16B 107.8 ?

loop_
_geom_bond_atom_site_label_1
_geom_bond_atom_site_label_2
_geom_bond_distance
_geom_bond_publ_flag
Cu1 N1 1.9972(14) y
Cu1 N3 2.0114(14) y
Cu1 N2 2.0640(13) y
Cu1 Cl1 2.2590(5) y
Cu1 Cl2 2.5688(4) y
N1 C1 1.346(2) ?
N1 C5 1.349(2) ?
N2 C7 1.478(2) ?
N2 C6 1.485(2) ?
N2 C13 1.500(2) ?
N3 C12 1.343(2) ?
N3 C8 1.347(2) ?
C1 C2 1.378(2) ?
C1 H1 0.9500 ?
C2 C3 1.388(3) ?
C2 H2 0.9500 ?
C3 C4 1.387(2) ?
C3 H3 0.9500 ?
C4 C5 1.387(2) ?
C4 H4 0.9500 ?
C5 C6 1.509(2) ?
C6 H6A 0.9900 ?
C6 H6B 0.9900 ?
C7 C8 1.504(2) ?
C7 H7A 0.9900 ?
C7 H7B 0.9900 ?
C8 C9 1.386(2) ?
C9 C10 1.389(3) ?
C9 H9 0.9500 ?
C10 C11 1.382(3) ?
C10 H10 0.9500 ?
C11 C12 1.384(3) ?
C11 H11 0.9500 ?
C12 H12 0.9500 ?
C13 C14 1.499(2) ?
C13 H13A 0.9900 ?
C13 H13B 0.9900 ?
C14 C15 1.318(3) ?
C14 H14 0.9500 ?
C15 H15A 0.9500 ?
C15 H15B 0.9500 ?
C16 Cl4 1.763(2) ?
C16 Cl3 1.777(3) ?
C16 H16A 0.9900 ?
C16 H16B 0.9900 ?

loop_
_geom_torsion_atom_site_label_1
_geom_torsion_atom_site_label_2
_geom_torsion_atom_site_label_3
_geom_torsion_atom_site_label_4
_geom_torsion
C5 N1 C1 C2 2.4(2)
Cu1 N1 C1 C2 -170.21(13)
N1 C1 C2 C3 0.4(3)
C1 C2 C3 C4 -2.8(2)
C2 C3 C4 C5 2.3(2)
C1 N1 C5 C4 -2.9(2)
Cu1 N1 C5 C4 170.69(12)
C1 N1 C5 C6 179.16(14)
Cu1 N1 C5 C6 -7.25(18)
C3 C4 C5 N1 0.5(2)
C3 C4 C5 C6 178.35(15)
C7 N2 C6 C5 152.60(13)
C13 N2 C6 C5 -80.27(15)
Cu1 N2 C6 C5 38.05(14)
N1 C5 C6 N2 -21.73(19)
C4 C5 C6 N2 160.33(14)
C6 N2 C7 C8 -158.54(13)
C13 N2 C7 C8 74.25(16)
Cu1 N2 C7 C8 -43.26(13)
C12 N3 C8 C9 -0.4(2)
Cu1 N3 C8 C9 178.74(13)
C12 N3 C8 C7 178.67(15)
Cu1 N3 C8 C7 -2.23(17)
N2 C7 C8 N3 31.65(18)
N2 C7 C8 C9 -149.33(15)
N3 C8 C9 C10 0.6(3)
C7 C8 C9 C10 -178.36(16)
C8 C9 C10 C11 -0.2(3)
C9 C10 C11 C12 -0.3(3)
C8 N3 C12 C11 -0.2(3)
Cu1 N3 C12 C11 -179.20(14)
C10 C11 C12 N3 0.6(3)
C7 N2 C13 C14 55.61(19)
C6 N2 C13 C14 -73.10(18)
Cu1 N2 C13 C14 170.46(12)
N2 C13 C14 C15 -115.3(2)

_cod_database_fobs_code 2019974
